data_7007882
loop_
_publ_author_name
'Senanayake, Kanthi'
'Thompson, Amber L.'
'Howard, Judith A. K.'
'Botta, Mauro'
'Parker, David'

_publ_section_title
;
 Synthesis and characterisation of dimeric eight-coordinate
 lanthanide(III) complexes of a macrocyclic tribenzylphosphinate
 ligand.
;
_journal_issue 45
_journal_name_full 'Dalton transactions (Cambridge, England : 2003)'
_journal_page_first 5423
_journal_page_last 5428
_journal_paper_doi 10.1039/b612189f
_journal_year 2006
_chemical_formula_moiety 'C64 H88 Eu2 N8 O12 P6, 10(O H2)'
_chemical_formula_sum 'C64 H108 Eu2 N8 O22 P6'
_chemical_formula_weight 1831.32
_chemical_melting_point ?
_chemical_name_common
;
bis((mu!2$-1-4-7-10-tetra-azacyclododecane-1,4,7,10-tetrayl-
methyl-(trimethylene-tris(phenylphosphinato)))-europium(iii))
decahydrate
;
_chemical_name_systematic
;
bis((\m~2~-1-4-7-10-tetra-azacyclododecane-1,4,7,10-tetrayl-methyl-
(trimethylene-tris(phenylphosphinato)))-europium(III)) decahydrate
;
_space_group_IT_number 15
_symmetry_cell_setting monoclinic
_symmetry_space_group_name_Hall '-C 2yc'
_symmetry_space_group_name_H-M 'C 1 2/c 1'
_atom_sites_solution_hydrogens difmap
_atom_sites_solution_primary direct
_atom_sites_solution_secondary difmap
_cell_angle_alpha 90.00
_cell_angle_beta 97.0140(10)
_cell_angle_gamma 90.00
_cell_formula_units_Z 4
_cell_length_a 16.6586(8)
_cell_length_b 15.1326(7)
_cell_length_c 30.2862(15)
_cell_measurement_reflns_used 7729
_cell_measurement_temperature 120(2)
_cell_measurement_theta_max 26.084
_cell_measurement_theta_min 2.361
_cell_volume 7577.6(6)
_computing_cell_refinement 'SMART-NT V6.1 (Bruker, 2000)'
_computing_data_collection 'SMART-NT V6.1 (Bruker, 2000)'
_computing_data_reduction 'SAINT-NT V6.45A (Bruker, 2000)'
_computing_molecular_graphics 'Bruker SHELXTL'
_computing_publication_material 'Bruker SHELXTL'
_computing_structure_refinement 'SHELXL-97 (Sheldrick, 1997)'
_computing_structure_solution 'SHELXS-97 (Sheldrick, 1997)'
_diffrn_ambient_temperature 120(2)
_diffrn_detector_area_resol_mean 8
_diffrn_measured_fraction_theta_full 0.999
_diffrn_measured_fraction_theta_max 0.999
_diffrn_measurement_device_type 'Bruker SMART CCD 1K area detector'
_diffrn_measurement_method \w-scans
_diffrn_radiation_monochromator graphite
_diffrn_radiation_source 'fine-focus sealed tube'
_diffrn_radiation_type MoK\a
_diffrn_radiation_wavelength 0.71073
_diffrn_reflns_av_R_equivalents 0.0865
_diffrn_reflns_av_sigmaI/netI 0.0552
_diffrn_reflns_limit_h_max 20
_diffrn_reflns_limit_h_min -20
_diffrn_reflns_limit_k_max 18
_diffrn_reflns_limit_k_min -18
_diffrn_reflns_limit_l_max 37
_diffrn_reflns_limit_l_min -37
_diffrn_reflns_number 35450
_diffrn_reflns_theta_full 26.00
_diffrn_reflns_theta_max 26.00
_diffrn_reflns_theta_min 1.35
_exptl_absorpt_coefficient_mu 1.844
_exptl_absorpt_correction_T_max 0.9820
_exptl_absorpt_correction_T_min 0.6675
_exptl_absorpt_correction_type integration
_exptl_absorpt_process_details 'XPREP (SHELXTL,1997)'
_exptl_crystal_colour colourless
_exptl_crystal_density_diffrn 1.605
_exptl_crystal_density_meas ?
_exptl_crystal_density_method .
_exptl_crystal_description plate
_exptl_crystal_F_000 3760
_exptl_crystal_size_max 0.24
_exptl_crystal_size_mid 0.12
_exptl_crystal_size_min 0.01
_refine_diff_density_max 0.862
_refine_diff_density_min -2.580
_refine_diff_density_rms 0.146
_refine_ls_extinction_method none
_refine_ls_goodness_of_fit_ref 1.420
_refine_ls_hydrogen_treatment mixed
_refine_ls_matrix_type full
_refine_ls_number_parameters 496
_refine_ls_number_reflns 7442
_refine_ls_number_restraints 87
_refine_ls_restrained_S_all 1.411
_refine_ls_R_factor_all 0.0833
_refine_ls_R_factor_gt 0.0689
_refine_ls_shift/su_max 0.001
_refine_ls_shift/su_mean 0.000
_refine_ls_structure_factor_coef Fsqd
_refine_ls_weighting_details 'calc w=1/[\s^2^(Fo^2^)+(0.0000P)^2^+88.0228P] where P=(Fo^2^+2Fc^2^)/3'
_refine_ls_weighting_scheme calc
_refine_ls_wR_factor_gt 0.1062
_refine_ls_wR_factor_ref 0.1092
_reflns_number_gt 6499
_reflns_number_total 7442
_reflns_threshold_expression >2sigma(I)
_cod_data_source_file b612189f.txt
_cod_data_source_block '[Eu.L^3^]~2~.10H~2~O'
_cod_depositor_comments
;
The following automatic conversions were performed:
'_symmetry_cell_setting' value 'Monoclinic' changed to 'monoclinic'
according to '/home/adriana/struct/CIF-dictionaries/cif_core.dic'
dictionary named 'cif_core.dic' version 2.4.1 from
2010-06-29.

'_exptl_absorpt_correction_type' value 'Integration' changed
to 'integration' according to
'/home/adriana/struct/CIF-dictionaries/cif_core.dic' dictionary named
'cif_core.dic' version 2.4.1 from 2010-06-29.

Automatic conversion script
Id: cif_fix_enum 1555 2011-01-17 13:19:09Z saulius 

The following automatic conversions were performed:

'_chemical_melting_point' value 'not measured' was changed to '?' -
the value is undefined or not given.

Automatic conversion script
Id: cif_fix_values 1569 2011-02-09 13:29:24Z adriana 
;
_cod_original_sg_symbol_H-M C2/c
_cod_database_code 7007882

loop_
_symmetry_equiv_pos_as_xyz
'x, y, z'
'-x, y, -z+1/2'
'x+1/2, y+1/2, z'
'-x+1/2, y+1/2, -z+1/2'
'-x, -y, -z'
'x, -y, z-1/2'
'-x+1/2, -y+1/2, -z'
'x+1/2, -y+1/2, z-1/2'

loop_
_atom_site_label
_atom_site_type_symbol
_atom_site_fract_x
_atom_site_fract_y
_atom_site_fract_z
_atom_site_U_iso_or_equiv
_atom_site_adp_type
_atom_site_occupancy
_atom_site_symmetry_multiplicity
_atom_site_calc_flag
_atom_site_refinement_flags
_atom_site_disorder_assembly
_atom_site_disorder_group
Eu1 Eu 0.309638(19) 0.69866(2) 0.596130(11) 0.01028(9) Uani 1 1 d . . .
P1 P 0.15526(10) 0.68353(10) 0.50970(5) 0.0104(3) Uani 1 1 d . . .
P2 P 0.27703(10) 0.47917(11) 0.61871(6) 0.0130(3) Uani 1 1 d . . .
P3 P 0.50565(10) 0.66891(11) 0.64018(6) 0.0137(4) Uani 1 1 d . . .
N1 N 0.1641(3) 0.7761(3) 0.58899(17) 0.0120(11) Uani 1 1 d . . .
N2 N 0.2165(3) 0.6304(3) 0.65192(17) 0.0112(11) Uani 1 1 d . . .
N3 N 0.3735(3) 0.7182(3) 0.68041(17) 0.0117(11) Uani 1 1 d . . .
N4 N 0.3171(3) 0.8611(3) 0.62181(17) 0.0123(11) Uani 1 1 d . . .
H4C H 0.3596 0.8839 0.6093 0.015 Uiso 1 1 calc R . .
C1 C 0.1066(4) 0.7214(4) 0.6113(2) 0.0152(14) Uani 1 1 d . . .
H1A H 0.0884 0.6721 0.5921 0.018 Uiso 1 1 calc R . .
H1B H 0.0597 0.7568 0.6156 0.018 Uiso 1 1 calc R . .
C2 C 0.1443(4) 0.6861(4) 0.6558(2) 0.0159(14) Uani 1 1 d . . .
H2A H 0.1598 0.7354 0.6755 0.019 Uiso 1 1 calc R . .
H2B H 0.1044 0.6514 0.6690 0.019 Uiso 1 1 calc R . .
C3 C 0.2629(4) 0.6162(4) 0.6967(2) 0.0153(14) Uani 1 1 d . . .
H3A H 0.2971 0.5646 0.6957 0.018 Uiso 1 1 calc R . .
H3B H 0.2252 0.6046 0.7181 0.018 Uiso 1 1 calc R . .
C4 C 0.3153(4) 0.6954(5) 0.7124(2) 0.0170(13) Uani 1 1 d . . .
H4A H 0.2807 0.7459 0.7158 0.020 Uiso 1 1 calc R . .
H4B H 0.3450 0.6823 0.7412 0.020 Uiso 1 1 calc R . .
C5 C 0.4019(4) 0.8108(4) 0.6887(2) 0.0165(14) Uani 1 1 d . . .
H5A H 0.4511 0.8202 0.6752 0.020 Uiso 1 1 calc R . .
H5B H 0.4141 0.8205 0.7205 0.020 Uiso 1 1 calc R . .
C6 C 0.3382(4) 0.8759(4) 0.6697(2) 0.0138(14) Uani 1 1 d . . .
H6A H 0.2903 0.8693 0.6847 0.017 Uiso 1 1 calc R . .
H6B H 0.3583 0.9356 0.6747 0.017 Uiso 1 1 calc R . .
C7 C 0.2469(4) 0.9131(4) 0.6020(2) 0.0151(14) Uani 1 1 d . . .
H7A H 0.2493 0.9203 0.5704 0.018 Uiso 1 1 calc R . .
H7B H 0.2483 0.9712 0.6155 0.018 Uiso 1 1 calc R . .
C8 C 0.1685(4) 0.8663(4) 0.6093(2) 0.0144(14) Uani 1 1 d . . .
H8A H 0.1652 0.8614 0.6410 0.017 Uiso 1 1 calc R . .
H8B H 0.1228 0.9011 0.5962 0.017 Uiso 1 1 calc R . .
C9 C 0.1347(4) 0.7832(4) 0.5412(2) 0.0131(13) Uani 1 1 d . . .
H9A H 0.1604 0.8335 0.5289 0.016 Uiso 1 1 calc R . .
H9B H 0.0769 0.7939 0.5378 0.016 Uiso 1 1 calc R . .
C10 C 0.1898(4) 0.5419(4) 0.6341(2) 0.0148(14) Uani 1 1 d . . .
H10A H 0.1500 0.5491 0.6082 0.018 Uiso 1 1 calc R . .
H10B H 0.1648 0.5095 0.6565 0.018 Uiso 1 1 calc R . .
C11 C 0.4431(4) 0.6564(4) 0.6862(2) 0.0163(14) Uani 1 1 d . . .
H11A H 0.4234 0.5962 0.6869 0.020 Uiso 1 1 calc R . .
H11B H 0.4758 0.6683 0.7143 0.020 Uiso 1 1 calc R . .
C12 C 0.0631(4) 0.6185(5) 0.5011(2) 0.0195(15) Uani 1 1 d . . .
H12A H 0.0608 0.5802 0.5266 0.023 Uiso 1 1 calc R . .
H12B H 0.0169 0.6580 0.4993 0.023 Uiso 1 1 calc R . .
C13 C 0.0567(4) 0.5626(4) 0.4595(2) 0.0174(14) Uani 1 1 d . . .
C14 C 0.0052(4) 0.5883(5) 0.4222(2) 0.0241(17) Uani 1 1 d . . .
H14 H -0.0259 0.6391 0.4231 0.029 Uiso 1 1 calc R . .
C15 C 0.0000(5) 0.5380(6) 0.3832(3) 0.032(2) Uani 1 1 d . . .
H15 H -0.0343 0.5562 0.3584 0.039 Uiso 1 1 calc R . .
C16 C 0.0447(5) 0.4622(5) 0.3810(3) 0.034(2) Uani 1 1 d . . .
H16 H 0.0408 0.4292 0.3549 0.041 Uiso 1 1 calc R . .
C17 C 0.0960(5) 0.4358(5) 0.4186(3) 0.0256(17) Uani 1 1 d . . .
H17 H 0.1263 0.3844 0.4177 0.031 Uiso 1 1 calc R . .
C18 C 0.1019(4) 0.4855(5) 0.4569(2) 0.0215(15) Uani 1 1 d . . .
H18 H 0.1367 0.4673 0.4816 0.026 Uiso 1 1 calc R . .
C19 C 0.2376(4) 0.4250(4) 0.5672(2) 0.0167(14) Uani 1 1 d . . .
H19A H 0.2068 0.3735 0.5741 0.020 Uiso 1 1 calc R . .
H19B H 0.2009 0.4650 0.5498 0.020 Uiso 1 1 calc R . .
C20 C 0.3028(4) 0.3961(4) 0.5392(2) 0.0172(15) Uani 1 1 d . . .
C21 C 0.3249(4) 0.3087(5) 0.5373(2) 0.0255(16) Uani 1 1 d . . .
H21 H 0.3006 0.2671 0.5540 0.031 Uiso 1 1 calc R . .
C22 C 0.3831(5) 0.2811(5) 0.5106(3) 0.034(2) Uani 1 1 d . . .
H22 H 0.3964 0.2216 0.5093 0.041 Uiso 1 1 calc R . .
C23 C 0.4208(5) 0.3419(5) 0.4863(2) 0.0276(18) Uani 1 1 d . . .
H23 H 0.4594 0.3241 0.4684 0.033 Uiso 1 1 calc R . .
C24 C 0.4000(5) 0.4297(5) 0.4891(2) 0.0309(19) Uani 1 1 d . . .
H24 H 0.4258 0.4716 0.4732 0.037 Uiso 1 1 calc R . .
C25 C 0.3416(5) 0.4568(5) 0.5150(2) 0.0272(18) Uani 1 1 d . . .
H25 H 0.3282 0.5163 0.5161 0.033 Uiso 1 1 calc R . .
C26 C 0.5328(4) 0.5577(4) 0.6265(2) 0.0191(15) Uani 1 1 d . . .
H26A H 0.4857 0.5296 0.6103 0.023 Uiso 1 1 calc R . .
H26B H 0.5740 0.5609 0.6065 0.023 Uiso 1 1 calc R . .
C27 C 0.5636(4) 0.4996(4) 0.6650(2) 0.0164(14) Uani 1 1 d . . .
C28 C 0.5195(4) 0.4244(4) 0.6740(2) 0.0218(16) Uani 1 1 d . . .
H28 H 0.4695 0.4138 0.6577 0.026 Uiso 1 1 calc R . .
C29 C 0.5495(5) 0.3655(5) 0.7071(3) 0.0260(18) Uani 1 1 d . . .
H29 H 0.5199 0.3155 0.7126 0.031 Uiso 1 1 calc R . .
C30 C 0.6239(5) 0.3814(5) 0.7321(2) 0.0266(17) Uani 1 1 d . . .
H30 H 0.6443 0.3417 0.7540 0.032 Uiso 1 1 calc R . .
C31 C 0.6673(5) 0.4561(5) 0.7242(2) 0.0227(16) Uani 1 1 d . . .
H31 H 0.7165 0.4674 0.7413 0.027 Uiso 1 1 calc R . .
C32 C 0.6379(4) 0.5144(5) 0.6907(2) 0.0210(15) Uani 1 1 d . . .
H32 H 0.6680 0.5641 0.6853 0.025 Uiso 1 1 calc R . .
O1 O 0.2192(3) 0.6324(3) 0.53867(14) 0.0128(9) Uani 1 1 d . . .
O2 O 0.3376(3) 0.5495(3) 0.60892(14) 0.0131(9) Uani 1 1 d . . .
O3 O 0.4490(3) 0.7047(3) 0.60113(13) 0.0150(9) Uani 1 1 d . . .
O4 O 0.1752(3) 0.7135(3) 0.46490(14) 0.0125(9) Uani 1 1 d . . .
O5 O 0.3042(3) 0.4124(3) 0.65366(16) 0.0202(11) Uani 1 1 d . . .
O6 O 0.5807(3) 0.7223(3) 0.65415(16) 0.0209(11) Uani 1 1 d . . .
O1W O 0.6718(3) 0.8548(3) 0.70195(18) 0.0271(12) Uani 1 1 d D . .
H1WA H 0.646(4) 0.817(4) 0.687(2) 0.041 Uiso 1 1 d D . .
H1WB H 0.711(4) 0.866(5) 0.688(2) 0.041 Uiso 1 1 d D . .
O2W O 0.7103(4) 0.6775(5) 0.6096(2) 0.0468(17) Uani 1 1 d D . .
H2WA H 0.691(5) 0.675(7) 0.5831(13) 0.070 Uiso 1 1 d D . .
H2WB H 0.673(4) 0.695(7) 0.623(3) 0.070 Uiso 1 1 d D . .
O3W O 0.8578(4) 0.7370(4) 0.6571(2) 0.0370(14) Uani 1 1 d D . .
H3WA H 0.813(3) 0.719(5) 0.645(3) 0.055 Uiso 1 1 d D . .
H3WB H 0.854(5) 0.792(2) 0.656(3) 0.055 Uiso 1 1 d D . .
O4W O 0.5748(5) 0.9863(5) 0.7334(2) 0.059(2) Uani 1 1 d D . .
H4WA H 0.606(6) 0.947(6) 0.727(4) 0.088 Uiso 1 1 d D . .
H4WB H 0.558(12) 0.968(10) 0.756(5) 0.088 Uiso 0.50 1 d PD A 1
H4WC H 0.544(11) 0.996(13) 0.710(3) 0.088 Uiso 0.50 1 d PD B 2
O5W O 0.9167(6) 0.6569(6) 0.7372(2) 0.073(3) Uani 1 1 d D . .
H5WA H 0.891(7) 0.676(8) 0.714(3) 0.109 Uiso 1 1 d D . .
H5WB H 0.903(15) 0.604(6) 0.738(7) 0.109 Uiso 0.50 1 d PD C 1
H5WC H 0.965(3) 0.659(18) 0.732(6) 0.109 Uiso 0.50 1 d PD D 2

loop_
_atom_site_aniso_label
_atom_site_aniso_U_11
_atom_site_aniso_U_22
_atom_site_aniso_U_33
_atom_site_aniso_U_23
_atom_site_aniso_U_13
_atom_site_aniso_U_12
Eu1 0.01129(15) 0.01040(14) 0.00951(15) 0.00056(14) 0.00268(10) 0.00044(14)
P1 0.0113(8) 0.0082(8) 0.0120(8) 0.0004(6) 0.0028(6) 0.0000(6)
P2 0.0141(9) 0.0115(8) 0.0135(9) 0.0011(6) 0.0022(7) 0.0011(6)
P3 0.0132(9) 0.0136(8) 0.0143(9) 0.0000(6) 0.0018(7) 0.0021(6)
N1 0.016(3) 0.009(3) 0.012(3) 0.002(2) 0.005(2) -0.001(2)
N2 0.008(3) 0.014(3) 0.013(3) 0.000(2) 0.004(2) 0.000(2)
N3 0.009(3) 0.013(3) 0.013(3) 0.000(2) 0.001(2) 0.004(2)
N4 0.015(3) 0.015(3) 0.008(3) 0.000(2) 0.005(2) -0.001(2)
C1 0.013(3) 0.014(3) 0.020(4) -0.001(3) 0.006(3) 0.001(2)
C2 0.016(3) 0.016(3) 0.018(3) -0.002(3) 0.011(3) -0.002(3)
C3 0.025(4) 0.018(3) 0.004(3) 0.002(3) 0.005(3) -0.002(3)
C4 0.019(3) 0.021(3) 0.011(3) -0.003(3) 0.002(3) -0.002(3)
C5 0.016(3) 0.020(3) 0.012(3) -0.001(3) -0.004(3) 0.004(3)
C6 0.011(3) 0.015(3) 0.016(3) -0.004(3) 0.002(3) 0.003(3)
C7 0.020(4) 0.010(3) 0.014(3) -0.002(3) 0.000(3) -0.001(3)
C8 0.019(4) 0.010(3) 0.015(3) -0.004(3) 0.004(3) 0.002(3)
C9 0.016(3) 0.008(3) 0.014(3) 0.000(2) 0.000(3) 0.001(2)
C10 0.020(4) 0.016(3) 0.009(3) 0.000(3) 0.007(3) -0.004(3)
C11 0.014(4) 0.021(3) 0.014(4) 0.001(3) 0.003(3) -0.006(3)
C12 0.013(4) 0.023(4) 0.023(4) -0.001(3) 0.006(3) -0.004(3)
C13 0.014(4) 0.017(3) 0.020(4) 0.002(3) 0.001(3) -0.009(3)
C14 0.018(4) 0.024(4) 0.029(4) 0.009(3) -0.003(3) -0.010(3)
C15 0.025(4) 0.052(5) 0.019(4) 0.011(4) -0.004(3) -0.025(4)
C16 0.042(5) 0.036(5) 0.026(5) -0.011(4) 0.012(4) -0.029(4)
C17 0.030(4) 0.018(4) 0.032(5) -0.006(3) 0.018(4) -0.010(3)
C18 0.023(4) 0.022(4) 0.020(4) 0.001(3) 0.003(3) -0.001(3)
C19 0.019(4) 0.018(3) 0.012(3) 0.001(3) -0.001(3) 0.003(3)
C20 0.020(4) 0.016(3) 0.015(4) -0.002(3) -0.001(3) -0.001(3)
C21 0.027(4) 0.021(4) 0.031(4) 0.005(3) 0.012(3) 0.008(3)
C22 0.038(5) 0.020(4) 0.046(5) 0.004(3) 0.013(4) 0.015(3)
C23 0.019(4) 0.047(5) 0.017(4) -0.002(3) 0.004(3) 0.004(3)
C24 0.049(5) 0.030(4) 0.015(4) 0.004(3) 0.010(4) -0.009(4)
C25 0.045(5) 0.020(4) 0.019(4) -0.001(3) 0.011(4) 0.001(3)
C26 0.025(4) 0.017(3) 0.016(4) -0.004(3) 0.005(3) 0.002(3)
C27 0.018(4) 0.017(3) 0.015(4) -0.004(3) 0.004(3) 0.006(3)
C28 0.018(4) 0.022(4) 0.027(4) -0.004(3) 0.008(3) 0.004(3)
C29 0.029(5) 0.019(4) 0.034(5) 0.004(3) 0.019(4) 0.002(3)
C30 0.039(5) 0.026(4) 0.015(4) 0.004(3) 0.007(3) 0.011(3)
C31 0.027(4) 0.026(4) 0.015(4) -0.006(3) -0.001(3) 0.010(3)
C32 0.019(4) 0.020(4) 0.024(4) -0.010(3) -0.002(3) 0.003(3)
O1 0.011(2) 0.015(2) 0.012(2) 0.0008(18) 0.0008(18) 0.0028(17)
O2 0.015(2) 0.013(2) 0.012(2) 0.0035(17) 0.0036(18) 0.0014(18)
O3 0.016(2) 0.016(2) 0.012(2) 0.0007(19) 0.0005(18) 0.000(2)
O4 0.016(2) 0.010(2) 0.012(2) -0.0007(17) 0.0018(18) -0.0026(17)
O5 0.026(3) 0.015(2) 0.020(3) 0.005(2) 0.004(2) 0.002(2)
O6 0.015(3) 0.022(3) 0.025(3) -0.001(2) 0.001(2) 0.0003(19)
O1W 0.033(3) 0.021(3) 0.028(3) -0.005(2) 0.006(3) -0.008(2)
O2W 0.031(3) 0.064(5) 0.048(4) -0.012(4) 0.012(3) -0.011(3)
O3W 0.040(4) 0.022(3) 0.046(4) 0.002(3) -0.006(3) 0.002(3)
O4W 0.087(6) 0.053(4) 0.038(4) 0.009(3) 0.016(4) 0.037(4)
O5W 0.111(7) 0.067(5) 0.040(4) 0.002(4) 0.006(4) 0.048(5)

loop_
_atom_type_symbol
_atom_type_description
_atom_type_scat_dispersion_real
_atom_type_scat_dispersion_imag
_atom_type_scat_source
C C 0.0033 0.0016 'International Tables Vol C Tables 4.2.6.8 and 6.1.1.4'
H H 0.0000 0.0000 'International Tables Vol C Tables 4.2.6.8 and 6.1.1.4'
N N 0.0061 0.0033 'International Tables Vol C Tables 4.2.6.8 and 6.1.1.4'
O O 0.0106 0.0060 'International Tables Vol C Tables 4.2.6.8 and 6.1.1.4'
P P 0.1023 0.0942 'International Tables Vol C Tables 4.2.6.8 and 6.1.1.4'
Eu Eu -0.1578 3.6682 'International Tables Vol C Tables 4.2.6.8 and 6.1.1.4'

loop_
_exptl_crystal_face_index_h
_exptl_crystal_face_index_k
_exptl_crystal_face_index_l
_exptl_crystal_face_perp_dist
0.00 0.00 1.00 0.0050
0.00 0.00 -1.00 0.0050
1.00 -1.00 1.00 0.0600
-1.00 1.00 -1.00 0.0600
1.00 1.00 -1.00 0.1200
-1.00 -1.00 1.00 0.1200

loop_
_geom_angle_atom_site_label_1
_geom_angle_atom_site_label_2
_geom_angle_atom_site_label_3
_geom_angle
_geom_angle_site_symmetry_1
_geom_angle_site_symmetry_3
_geom_angle_publ_flag
O3 Eu1 O4 79.82(15) . 7_566 ?
O3 Eu1 O2 81.27(16) . . ?
O4 Eu1 O2 130.60(15) 7_566 . ?
O3 Eu1 O1 127.29(15) . . ?
O4 Eu1 O1 77.22(14) 7_566 . ?
O2 Eu1 O1 79.00(15) . . ?
O3 Eu1 N4 86.10(16) . . ?
O4 Eu1 N4 71.77(15) 7_566 . ?
O2 Eu1 N4 150.89(16) . . ?
O1 Eu1 N4 128.71(16) . . ?
O3 Eu1 N2 129.63(15) . . ?
O4 Eu1 N2 149.93(16) 7_566 . ?
O2 Eu1 N2 68.60(15) . . ?
O1 Eu1 N2 86.25(15) . . ?
N4 Eu1 N2 100.98(16) . . ?
O3 Eu1 N3 69.60(15) . . ?
O4 Eu1 N3 129.23(15) 7_566 . ?
O2 Eu1 N3 84.25(15) . . ?
O1 Eu1 N3 153.17(15) . . ?
N4 Eu1 N3 66.75(16) . . ?
N2 Eu1 N3 68.08(16) . . ?
O3 Eu1 N1 151.75(16) . . ?
O4 Eu1 N1 82.51(15) 7_566 . ?
O2 Eu1 N1 126.78(15) . . ?
O1 Eu1 N1 68.86(15) . . ?
N4 Eu1 N1 67.44(16) . . ?
N2 Eu1 N1 68.05(15) . . ?
N3 Eu1 N1 106.32(15) . . ?
O3 Eu1 P3 21.70(11) . . ?
O4 Eu1 P3 101.31(11) 7_566 . ?
O2 Eu1 P3 69.12(11) . . ?
O1 Eu1 P3 136.25(10) . . ?
N4 Eu1 P3 89.97(13) . . ?
N2 Eu1 P3 107.94(12) . . ?
N3 Eu1 P3 52.13(11) . . ?
N1 Eu1 P3 154.89(11) . . ?
O3 Eu1 P1 134.70(10) . . ?
O4 Eu1 P1 64.89(11) 7_566 . ?
O2 Eu1 P1 100.23(11) . . ?
O1 Eu1 P1 21.46(10) . . ?
N4 Eu1 P1 107.25(12) . . ?
N2 Eu1 P1 91.03(12) . . ?
N3 Eu1 P1 155.59(11) . . ?
N1 Eu1 P1 51.93(11) . . ?
P3 Eu1 P1 151.69(4) . . ?
O3 Eu1 P2 101.91(12) . . ?
O4 Eu1 P2 138.31(10) 7_566 . ?
O2 Eu1 P2 20.91(11) . . ?
O1 Eu1 P2 68.80(10) . . ?
N4 Eu1 P2 149.56(12) . . ?
N2 Eu1 P2 51.46(11) . . ?
N3 Eu1 P2 88.35(11) . . ?
N1 Eu1 P2 105.95(11) . . ?
P3 Eu1 P2 87.81(4) . . ?
P1 Eu1 P2 88.03(4) . . ?
O4 P1 O1 117.4(2) . . ?
O4 P1 C12 108.1(3) . . ?
O1 P1 C12 109.3(3) . . ?
O4 P1 C9 107.3(3) . . ?
O1 P1 C9 106.3(3) . . ?
C12 P1 C9 108.1(3) . . ?
O4 P1 Eu1 115.97(18) . . ?
O1 P1 Eu1 35.25(17) . . ?
C12 P1 Eu1 133.2(2) . . ?
C9 P1 Eu1 73.7(2) . . ?
O5 P2 O2 117.5(3) . . ?
O5 P2 C19 110.5(3) . . ?
O2 P2 C19 109.2(3) . . ?
O5 P2 C10 110.4(3) . . ?
O2 P2 C10 104.5(3) . . ?
C19 P2 C10 103.7(3) . . ?
O5 P2 Eu1 138.7(2) . . ?
O2 P2 Eu1 33.11(16) . . ?
C19 P2 Eu1 108.3(2) . . ?
C10 P2 Eu1 72.7(2) . . ?
O6 P3 O3 116.3(3) . . ?
O6 P3 C26 110.0(3) . . ?
O3 P3 C26 107.6(3) . . ?
O6 P3 C11 111.6(3) . . ?
O3 P3 C11 105.6(3) . . ?
C26 P3 C11 105.0(3) . . ?
O6 P3 Eu1 139.79(19) . . ?
O3 P3 Eu1 34.17(17) . . ?
C26 P3 Eu1 106.8(2) . . ?
C11 P3 Eu1 72.9(2) . . ?
C9 N1 C1 109.3(5) . . ?
C9 N1 C8 109.4(5) . . ?
C1 N1 C8 108.8(5) . . ?
C9 N1 Eu1 107.5(4) . . ?
C1 N1 Eu1 110.2(3) . . ?
C8 N1 Eu1 111.6(4) . . ?
C2 N2 C10 109.2(5) . . ?
C2 N2 C3 110.1(5) . . ?
C10 N2 C3 107.3(5) . . ?
C2 N2 Eu1 111.9(4) . . ?
C10 N2 Eu1 107.0(3) . . ?
C3 N2 Eu1 111.0(4) . . ?
C11 N3 C5 110.2(5) . . ?
C11 N3 C4 109.8(5) . . ?
C5 N3 C4 109.0(5) . . ?
C11 N3 Eu1 105.0(4) . . ?
C5 N3 Eu1 110.4(3) . . ?
C4 N3 Eu1 112.4(4) . . ?
C6 N4 C7 113.8(5) . . ?
C6 N4 Eu1 116.2(4) . . ?
C7 N4 Eu1 112.3(4) . . ?
C6 N4 H4C 104.3 . . ?
C7 N4 H4C 104.3 . . ?
Eu1 N4 H4C 104.3 . . ?
N1 C1 C2 112.4(5) . . ?
N1 C1 H1A 109.1 . . ?
C2 C1 H1A 109.1 . . ?
N1 C1 H1B 109.1 . . ?
C2 C1 H1B 109.1 . . ?
H1A C1 H1B 107.9 . . ?
N2 C2 C1 112.5(5) . . ?
N2 C2 H2A 109.1 . . ?
C1 C2 H2A 109.1 . . ?
N2 C2 H2B 109.1 . . ?
C1 C2 H2B 109.1 . . ?
H2A C2 H2B 107.8 . . ?
N2 C3 C4 112.5(5) . . ?
N2 C3 H3A 109.1 . . ?
C4 C3 H3A 109.1 . . ?
N2 C3 H3B 109.1 . . ?
C4 C3 H3B 109.1 . . ?
H3A C3 H3B 107.8 . . ?
N3 C4 C3 111.9(5) . . ?
N3 C4 H4A 109.2 . . ?
C3 C4 H4A 109.2 . . ?
N3 C4 H4B 109.2 . . ?
C3 C4 H4B 109.2 . . ?
H4A C4 H4B 107.9 . . ?
N3 C5 C6 110.8(5) . . ?
N3 C5 H5A 109.5 . . ?
C6 C5 H5A 109.5 . . ?
N3 C5 H5B 109.5 . . ?
C6 C5 H5B 109.5 . . ?
H5A C5 H5B 108.1 . . ?
N4 C6 C5 110.5(5) . . ?
N4 C6 H6A 109.5 . . ?
C5 C6 H6A 109.5 . . ?
N4 C6 H6B 109.5 . . ?
C5 C6 H6B 109.5 . . ?
H6A C6 H6B 108.1 . . ?
N4 C7 C8 110.1(5) . . ?
N4 C7 H7A 109.6 . . ?
C8 C7 H7A 109.6 . . ?
N4 C7 H7B 109.6 . . ?
C8 C7 H7B 109.6 . . ?
H7A C7 H7B 108.2 . . ?
N1 C8 C7 111.3(5) . . ?
N1 C8 H8A 109.4 . . ?
C7 C8 H8A 109.4 . . ?
N1 C8 H8B 109.4 . . ?
C7 C8 H8B 109.4 . . ?
H8A C8 H8B 108.0 . . ?
N1 C9 P1 112.9(4) . . ?
N1 C9 H9A 109.0 . . ?
P1 C9 H9A 109.0 . . ?
N1 C9 H9B 109.0 . . ?
P1 C9 H9B 109.0 . . ?
H9A C9 H9B 107.8 . . ?
N2 C10 P2 110.2(4) . . ?
N2 C10 H10A 109.6 . . ?
P2 C10 H10A 109.6 . . ?
N2 C10 H10B 109.6 . . ?
P2 C10 H10B 109.6 . . ?
H10A C10 H10B 108.1 . . ?
N3 C11 P3 110.5(4) . . ?
N3 C11 H11A 109.5 . . ?
P3 C11 H11A 109.5 . . ?
N3 C11 H11B 109.5 . . ?
P3 C11 H11B 109.5 . . ?
H11A C11 H11B 108.1 . . ?
C13 C12 P1 113.2(5) . . ?
C13 C12 H12A 108.9 . . ?
P1 C12 H12A 108.9 . . ?
C13 C12 H12B 108.9 . . ?
P1 C12 H12B 108.9 . . ?
H12A C12 H12B 107.7 . . ?
C14 C13 C18 118.2(7) . . ?
C14 C13 C12 119.8(6) . . ?
C18 C13 C12 122.1(6) . . ?
C13 C14 C15 120.2(7) . . ?
C13 C14 H14 119.9 . . ?
C15 C14 H14 119.9 . . ?
C16 C15 C14 121.2(7) . . ?
C16 C15 H15 119.4 . . ?
C14 C15 H15 119.4 . . ?
C15 C16 C17 118.7(7) . . ?
C15 C16 H16 120.7 . . ?
C17 C16 H16 120.7 . . ?
C18 C17 C16 120.4(7) . . ?
C18 C17 H17 119.8 . . ?
C16 C17 H17 119.8 . . ?
C17 C18 C13 121.3(7) . . ?
C17 C18 H18 119.4 . . ?
C13 C18 H18 119.4 . . ?
C20 C19 P2 113.6(5) . . ?
C20 C19 H19A 108.8 . . ?
P2 C19 H19A 108.8 . . ?
C20 C19 H19B 108.8 . . ?
P2 C19 H19B 108.8 . . ?
H19A C19 H19B 107.7 . . ?
C21 C20 C25 118.1(7) . . ?
C21 C20 C19 120.8(6) . . ?
C25 C20 C19 121.1(6) . . ?
C20 C21 C22 121.2(7) . . ?
C20 C21 H21 119.4 . . ?
C22 C21 H21 119.4 . . ?
C23 C22 C21 120.2(7) . . ?
C23 C22 H22 119.9 . . ?
C21 C22 H22 119.9 . . ?
C22 C23 C24 118.6(7) . . ?
C22 C23 H23 120.7 . . ?
C24 C23 H23 120.7 . . ?
C23 C24 C25 121.2(7) . . ?
C23 C24 H24 119.4 . . ?
C25 C24 H24 119.4 . . ?
C20 C25 C24 120.7(7) . . ?
C20 C25 H25 119.7 . . ?
C24 C25 H25 119.7 . . ?
C27 C26 P3 116.0(5) . . ?
C27 C26 H26A 108.3 . . ?
P3 C26 H26A 108.3 . . ?
C27 C26 H26B 108.3 . . ?
P3 C26 H26B 108.3 . . ?
H26A C26 H26B 107.4 . . ?
C32 C27 C28 118.2(6) . . ?
C32 C27 C26 122.3(6) . . ?
C28 C27 C26 119.4(6) . . ?
C29 C28 C27 120.8(7) . . ?
C29 C28 H28 119.6 . . ?
C27 C28 H28 119.6 . . ?
C28 C29 C30 119.9(7) . . ?
C28 C29 H29 120.0 . . ?
C30 C29 H29 120.0 . . ?
C31 C30 C29 120.0(7) . . ?
C31 C30 H30 120.0 . . ?
C29 C30 H30 120.0 . . ?
C30 C31 C32 120.1(7) . . ?
C30 C31 H31 119.9 . . ?
C32 C31 H31 119.9 . . ?
C31 C32 C27 121.0(7) . . ?
C31 C32 H32 119.5 . . ?
C27 C32 H32 119.5 . . ?
P1 O1 Eu1 123.3(2) . . ?
P2 O2 Eu1 126.0(2) . . ?
P3 O3 Eu1 124.1(2) . . ?
P1 O4 Eu1 161.7(3) . 7_566 ?
H1WA O1W H1WB 105(5) . . ?
H2WA O2W H2WB 105(5) . . ?
H3WA O3W H3WB 104(5) . . ?
H4WA O4W H4WB 105(5) . . ?
H4WA O4W H4WC 105(5) . . ?
H4WB O4W H4WC 121(10) . . ?
H5WA O5W H5WB 105(5) . . ?
H5WA O5W H5WC 105(5) . . ?
H5WB O5W H5WC 108(10) . . ?

loop_
_geom_bond_atom_site_label_1
_geom_bond_atom_site_label_2
_geom_bond_distance
_geom_bond_site_symmetry_2
_geom_bond_publ_flag
Eu1 O3 2.309(4) . ?
Eu1 O4 2.316(4) 7_566 ?
Eu1 O2 2.327(4) . ?
Eu1 O1 2.379(4) . ?
Eu1 N4 2.577(5) . ?
Eu1 N2 2.640(5) . ?
Eu1 N3 2.659(5) . ?
Eu1 N1 2.677(5) . ?
Eu1 P3 3.4031(18) . ?
Eu1 P1 3.4460(17) . ?
Eu1 P2 3.4474(16) . ?
P1 O4 1.506(4) . ?
P1 O1 1.508(4) . ?
P1 C12 1.816(7) . ?
P1 C9 1.839(6) . ?
P2 O5 1.493(5) . ?
P2 O2 1.520(5) . ?
P2 C19 1.814(7) . ?
P2 C10 1.843(7) . ?
P3 O6 1.505(5) . ?
P3 O3 1.520(4) . ?
P3 C26 1.805(7) . ?
P3 C11 1.850(7) . ?
N1 C9 1.473(8) . ?
N1 C1 1.490(8) . ?
N1 C8 1.495(8) . ?
N2 C2 1.485(8) . ?
N2 C10 1.491(8) . ?
N2 C3 1.492(8) . ?
N3 C11 1.482(8) . ?
N3 C5 1.490(8) . ?
N3 C4 1.492(8) . ?
N4 C6 1.467(8) . ?
N4 C7 1.474(8) . ?
N4 H4C 0.9100 . ?
C1 C2 1.512(9) . ?
C1 H1A 0.9700 . ?
C1 H1B 0.9700 . ?
C2 H2A 0.9700 . ?
C2 H2B 0.9700 . ?
C3 C4 1.524(9) . ?
C3 H3A 0.9700 . ?
C3 H3B 0.9700 . ?
C4 H4A 0.9700 . ?
C4 H4B 0.9700 . ?
C5 C6 1.510(9) . ?
C5 H5A 0.9700 . ?
C5 H5B 0.9700 . ?
C6 H6A 0.9700 . ?
C6 H6B 0.9700 . ?
C7 C8 1.526(9) . ?
C7 H7A 0.9700 . ?
C7 H7B 0.9700 . ?
C8 H8A 0.9700 . ?
C8 H8B 0.9700 . ?
C9 H9A 0.9700 . ?
C9 H9B 0.9700 . ?
C10 H10A 0.9700 . ?
C10 H10B 0.9700 . ?
C11 H11A 0.9700 . ?
C11 H11B 0.9700 . ?
C12 C13 1.511(9) . ?
C12 H12A 0.9700 . ?
C12 H12B 0.9700 . ?
C13 C14 1.388(10) . ?
C13 C18 1.396(10) . ?
C14 C15 1.397(11) . ?
C14 H14 0.9300 . ?
C15 C16 1.373(12) . ?
C15 H15 0.9300 . ?
C16 C17 1.396(12) . ?
C16 H16 0.9300 . ?
C17 C18 1.377(10) . ?
C17 H17 0.9300 . ?
C18 H18 0.9300 . ?
C19 C20 1.521(9) . ?
C19 H19A 0.9700 . ?
C19 H19B 0.9700 . ?
C20 C21 1.377(10) . ?
C20 C25 1.383(10) . ?
C21 C22 1.400(10) . ?
C21 H21 0.9300 . ?
C22 C23 1.376(11) . ?
C22 H22 0.9300 . ?
C23 C24 1.377(11) . ?
C23 H23 0.9300 . ?
C24 C25 1.386(11) . ?
C24 H24 0.9300 . ?
C25 H25 0.9300 . ?
C26 C27 1.501(9) . ?
C26 H26A 0.9700 . ?
C26 H26B 0.9700 . ?
C27 C32 1.398(10) . ?
C27 C28 1.398(10) . ?
C28 C29 1.389(10) . ?
C28 H28 0.9300 . ?
C29 C30 1.391(11) . ?
C29 H29 0.9300 . ?
C30 C31 1.378(11) . ?
C30 H30 0.9300 . ?
C31 C32 1.387(10) . ?
C31 H31 0.9300 . ?
C32 H32 0.9300 . ?
O4 Eu1 2.316(4) 7_566 ?
O1W H1WA 0.83(3) . ?
O1W H1WB 0.83(3) . ?
O2W H2WA 0.83(3) . ?
O2W H2WB 0.83(3) . ?
O3W H3WA 0.83(3) . ?
O3W H3WB 0.83(3) . ?
O4W H4WA 0.83(3) . ?
O4W H4WB 0.83(3) . ?
O4W H4WC 0.83(3) . ?
O5W H5WA 0.83(3) . ?
O5W H5WB 0.83(3) . ?
O5W H5WC 0.83(3) . ?

loop_
_geom_hbond_atom_site_label_D
_geom_hbond_atom_site_label_H
_geom_hbond_atom_site_label_A
_geom_hbond_distance_DH
_geom_hbond_distance_HA
_geom_hbond_distance_DA
_geom_hbond_angle_DHA
_geom_hbond_site_symmetry_A
O1W H1WA O6 0.83(3) 1.98(3) 2.807(7) 176(8) .
O1W H1WB O5 0.83(3) 2.10(3) 2.924(7) 173(8) 3
O2W H2WB O6 0.83(3) 1.94(3) 2.765(8) 173(11) .
O3W H3WA O2W 0.83(3) 2.01(3) 2.838(8) 173(10) .
O3W H3WB O5 0.83(3) 2.00(4) 2.798(7) 160(8) 3
O4W H4WA O1W 0.83(3) 1.98(4) 2.802(8) 172(12) .
O4W H4WB O4W 0.83(3) 2.28(16) 2.800(17) 121(16) 2_656
O5W H5WA O3W 0.83(3) 1.97(5) 2.781(9) 164(13) .
O5W H5WB O4W 0.83(3) 1.99(9) 2.729(11) 147(15) 4_646
O5W H5WC O5W 0.83(3) 2.08(9) 2.79(2) 144(15) 2_756

loop_
_geom_torsion_atom_site_label_1
_geom_torsion_atom_site_label_2
_geom_torsion_atom_site_label_3
_geom_torsion_atom_site_label_4
_geom_torsion
_geom_torsion_site_symmetry_1
_geom_torsion_site_symmetry_2
_geom_torsion_site_symmetry_3
_geom_torsion_site_symmetry_4
_geom_torsion_publ_flag
O3 Eu1 P1 O4 -22.2(3) . . . . ?
O4 Eu1 P1 O4 20.2(3) 7_566 . . . ?
O2 Eu1 P1 O4 -110.0(2) . . . . ?
O1 Eu1 P1 O4 -101.4(3) . . . . ?
N4 Eu1 P1 O4 79.8(2) . . . . ?
N2 Eu1 P1 O4 -178.4(2) . . . . ?
N3 Eu1 P1 O4 151.3(3) . . . . ?
N1 Eu1 P1 O4 120.9(2) . . . . ?
P3 Eu1 P1 O4 -45.4(2) . . . . ?
P2 Eu1 P1 O4 -127.04(19) . . . . ?
O3 Eu1 P1 O1 79.2(3) . . . . ?
O4 Eu1 P1 O1 121.6(3) 7_566 . . . ?
O2 Eu1 P1 O1 -8.6(3) . . . . ?
N4 Eu1 P1 O1 -178.9(3) . . . . ?
N2 Eu1 P1 O1 -77.0(3) . . . . ?
N3 Eu1 P1 O1 -107.3(4) . . . . ?
N1 Eu1 P1 O1 -137.8(3) . . . . ?
P3 Eu1 P1 O1 56.0(3) . . . . ?
P2 Eu1 P1 O1 -25.7(3) . . . . ?
O3 Eu1 P1 C12 136.4(3) . . . . ?
O4 Eu1 P1 C12 178.8(3) 7_566 . . . ?
O2 Eu1 P1 C12 48.6(3) . . . . ?
O1 Eu1 P1 C12 57.2(4) . . . . ?
N4 Eu1 P1 C12 -121.7(3) . . . . ?
N2 Eu1 P1 C12 -19.9(3) . . . . ?
N3 Eu1 P1 C12 -50.1(4) . . . . ?
N1 Eu1 P1 C12 -80.6(3) . . . . ?
P3 Eu1 P1 C12 113.2(3) . . . . ?
P2 Eu1 P1 C12 31.5(3) . . . . ?
O3 Eu1 P1 C9 -123.8(3) . . . . ?
O4 Eu1 P1 C9 -81.4(2) 7_566 . . . ?
O2 Eu1 P1 C9 148.4(2) . . . . ?
O1 Eu1 P1 C9 157.0(4) . . . . ?
N4 Eu1 P1 C9 -21.9(2) . . . . ?
N2 Eu1 P1 C9 79.9(2) . . . . ?
N3 Eu1 P1 C9 49.7(3) . . . . ?
N1 Eu1 P1 C9 19.2(2) . . . . ?
P3 Eu1 P1 C9 -147.0(2) . . . . ?
P2 Eu1 P1 C9 131.3(2) . . . . ?
O3 Eu1 P2 O5 52.9(3) . . . . ?
O4 Eu1 P2 O5 140.9(3) 7_566 . . . ?
O2 Eu1 P2 O5 62.2(4) . . . . ?
O1 Eu1 P2 O5 178.5(3) . . . . ?
N4 Eu1 P2 O5 -49.9(4) . . . . ?
N2 Eu1 P2 O5 -78.9(3) . . . . ?
N3 Eu1 P2 O5 -15.9(3) . . . . ?
N1 Eu1 P2 O5 -122.4(3) . . . . ?
P3 Eu1 P2 O5 36.3(3) . . . . ?
P1 Eu1 P2 O5 -171.7(3) . . . . ?
O3 Eu1 P2 O2 -9.4(3) . . . . ?
O4 Eu1 P2 O2 78.6(3) 7_566 . . . ?
O1 Eu1 P2 O2 116.2(3) . . . . ?
N4 Eu1 P2 O2 -112.2(4) . . . . ?
N2 Eu1 P2 O2 -141.1(3) . . . . ?
N3 Eu1 P2 O2 -78.1(3) . . . . ?
N1 Eu1 P2 O2 175.4(3) . . . . ?
P3 Eu1 P2 O2 -26.0(3) . . . . ?
P1 Eu1 P2 O2 126.0(3) . . . . ?
O3 Eu1 P2 C19 -106.6(3) . . . . ?
O4 Eu1 P2 C19 -18.5(3) 7_566 . . . ?
O2 Eu1 P2 C19 -97.2(4) . . . . ?
O1 Eu1 P2 C19 19.1(3) . . . . ?
N4 Eu1 P2 C19 150.6(3) . . . . ?
N2 Eu1 P2 C19 121.7(3) . . . . ?
N3 Eu1 P2 C19 -175.3(3) . . . . ?
N1 Eu1 P2 C19 78.2(3) . . . . ?
P3 Eu1 P2 C19 -123.2(2) . . . . ?
P1 Eu1 P2 C19 28.8(2) . . . . ?
O3 Eu1 P2 C10 154.3(2) . . . . ?
O4 Eu1 P2 C10 -117.7(3) 7_566 . . . ?
O2 Eu1 P2 C10 163.7(4) . . . . ?
O1 Eu1 P2 C10 -80.1(2) . . . . ?
N4 Eu1 P2 C10 51.5(3) . . . . ?
N2 Eu1 P2 C10 22.6(3) . . . . ?
N3 Eu1 P2 C10 85.6(2) . . . . ?
N1 Eu1 P2 C10 -20.9(3) . . . . ?
P3 Eu1 P2 C10 137.7(2) . . . . ?
P1 Eu1 P2 C10 -70.3(2) . . . . ?
O3 Eu1 P3 O6 58.8(4) . . . . ?
O4 Eu1 P3 O6 50.7(3) 7_566 . . . ?
O2 Eu1 P3 O6 -180.0(3) . . . . ?
O1 Eu1 P3 O6 134.0(3) . . . . ?
N4 Eu1 P3 O6 -20.7(3) . . . . ?
N2 Eu1 P3 O6 -122.2(3) . . . . ?
N3 Eu1 P3 O6 -80.7(3) . . . . ?
N1 Eu1 P3 O6 -45.8(4) . . . . ?
P1 Eu1 P3 O6 107.9(3) . . . . ?
P2 Eu1 P3 O6 -170.3(3) . . . . ?
O4 Eu1 P3 O3 -8.1(3) 7_566 . . . ?
O2 Eu1 P3 O3 121.3(3) . . . . ?
O1 Eu1 P3 O3 75.2(3) . . . . ?
N4 Eu1 P3 O3 -79.5(3) . . . . ?
N2 Eu1 P3 O3 179.0(3) . . . . ?
N3 Eu1 P3 O3 -139.5(3) . . . . ?
N1 Eu1 P3 O3 -104.6(4) . . . . ?
P1 Eu1 P3 O3 49.2(3) . . . . ?
P2 Eu1 P3 O3 130.9(3) . . . . ?
O3 Eu1 P3 C26 -96.8(4) . . . . ?
O4 Eu1 P3 C26 -104.8(3) 7_566 . . . ?
O2 Eu1 P3 C26 24.5(3) . . . . ?
O1 Eu1 P3 C26 -21.6(3) . . . . ?
N4 Eu1 P3 C26 -176.2(3) . . . . ?
N2 Eu1 P3 C26 82.2(3) . . . . ?
N3 Eu1 P3 C26 123.7(3) . . . . ?
N1 Eu1 P3 C26 158.6(3) . . . . ?
P1 Eu1 P3 C26 -47.6(3) . . . . ?
P2 Eu1 P3 C26 34.1(2) . . . . ?
O3 Eu1 P3 C11 162.3(4) . . . . ?
O4 Eu1 P3 C11 154.2(2) 7_566 . . . ?
O2 Eu1 P3 C11 -76.5(2) . . . . ?
O1 Eu1 P3 C11 -122.5(3) . . . . ?
N4 Eu1 P3 C11 82.8(2) . . . . ?
N2 Eu1 P3 C11 -18.7(3) . . . . ?
N3 Eu1 P3 C11 22.8(3) . . . . ?
N1 Eu1 P3 C11 57.7(3) . . . . ?
P1 Eu1 P3 C11 -148.6(2) . . . . ?
P2 Eu1 P3 C11 -66.8(2) . . . . ?
O3 Eu1 N1 C9 91.0(4) . . . . ?
O4 Eu1 N1 C9 39.4(3) 7_566 . . . ?
O2 Eu1 N1 C9 -96.7(4) . . . . ?
O1 Eu1 N1 C9 -39.7(3) . . . . ?
N4 Eu1 N1 C9 112.7(4) . . . . ?
N2 Eu1 N1 C9 -134.3(4) . . . . ?
N3 Eu1 N1 C9 168.2(3) . . . . ?
P3 Eu1 N1 C9 140.1(3) . . . . ?
P1 Eu1 N1 C9 -24.4(3) . . . . ?
P2 Eu1 N1 C9 -98.8(3) . . . . ?
O3 Eu1 N1 C1 -150.0(4) . . . . ?
O4 Eu1 N1 C1 158.4(4) 7_566 . . . ?
O2 Eu1 N1 C1 22.3(4) . . . . ?
O1 Eu1 N1 C1 79.3(4) . . . . ?
N4 Eu1 N1 C1 -128.2(4) . . . . ?
N2 Eu1 N1 C1 -15.3(4) . . . . ?
N3 Eu1 N1 C1 -72.8(4) . . . . ?
P3 Eu1 N1 C1 -100.8(4) . . . . ?
P1 Eu1 N1 C1 94.6(4) . . . . ?
P2 Eu1 N1 C1 20.2(4) . . . . ?
O3 Eu1 N1 C8 -28.9(6) . . . . ?
O4 Eu1 N1 C8 -80.5(4) 7_566 . . . ?
O2 Eu1 N1 C8 143.3(4) . . . . ?
O1 Eu1 N1 C8 -159.7(4) . . . . ?
N4 Eu1 N1 C8 -7.2(4) . . . . ?
N2 Eu1 N1 C8 105.7(4) . . . . ?
N3 Eu1 N1 C8 48.2(4) . . . . ?
P3 Eu1 N1 C8 20.2(5) . . . . ?
P1 Eu1 N1 C8 -144.4(4) . . . . ?
P2 Eu1 N1 C8 141.3(4) . . . . ?
O3 Eu1 N2 C2 140.6(4) . . . . ?
O4 Eu1 N2 C2 -26.0(6) 7_566 . . . ?
O2 Eu1 N2 C2 -161.8(4) . . . . ?
O1 Eu1 N2 C2 -82.2(4) . . . . ?
N4 Eu1 N2 C2 46.5(4) . . . . ?
N3 Eu1 N2 C2 105.8(4) . . . . ?
N1 Eu1 N2 C2 -13.5(4) . . . . ?
P3 Eu1 N2 C2 140.1(4) . . . . ?
P1 Eu1 N2 C2 -61.3(4) . . . . ?
P2 Eu1 N2 C2 -147.9(4) . . . . ?
O3 Eu1 N2 C10 -99.8(4) . . . . ?
O4 Eu1 N2 C10 93.7(5) 7_566 . . . ?
O2 Eu1 N2 C10 -42.2(4) . . . . ?
O1 Eu1 N2 C10 37.4(4) . . . . ?
N4 Eu1 N2 C10 166.2(4) . . . . ?
N3 Eu1 N2 C10 -134.6(4) . . . . ?
N1 Eu1 N2 C10 106.1(4) . . . . ?
P3 Eu1 N2 C10 -100.3(4) . . . . ?
P1 Eu1 N2 C10 58.4(4) . . . . ?
P2 Eu1 N2 C10 -28.3(3) . . . . ?
O3 Eu1 N2 C3 17.0(5) . . . . ?
O4 Eu1 N2 C3 -149.5(4) 7_566 . . . ?
O2 Eu1 N2 C3 74.6(4) . . . . ?
O1 Eu1 N2 C3 154.3(4) . . . . ?
N4 Eu1 N2 C3 -77.0(4) . . . . ?
N3 Eu1 N2 C3 -17.8(4) . . . . ?
N1 Eu1 N2 C3 -137.0(4) . . . . ?
P3 Eu1 N2 C3 16.6(4) . . . . ?
P1 Eu1 N2 C3 175.2(4) . . . . ?
P2 Eu1 N2 C3 88.5(4) . . . . ?
O3 Eu1 N3 C11 -43.4(3) . . . . ?
O4 Eu1 N3 C11 -100.3(4) 7_566 . . . ?
O2 Eu1 N3 C11 39.4(4) . . . . ?
O1 Eu1 N3 C11 90.8(5) . . . . ?
N4 Eu1 N3 C11 -138.1(4) . . . . ?
N2 Eu1 N3 C11 108.6(4) . . . . ?
N1 Eu1 N3 C11 166.1(3) . . . . ?
P3 Eu1 N3 C11 -28.6(3) . . . . ?
P1 Eu1 N3 C11 141.5(3) . . . . ?
P2 Eu1 N3 C11 59.9(3) . . . . ?
O3 Eu1 N3 C5 75.4(4) . . . . ?
O4 Eu1 N3 C5 18.5(4) 7_566 . . . ?
O2 Eu1 N3 C5 158.2(4) . . . . ?
O1 Eu1 N3 C5 -150.5(4) . . . . ?
N4 Eu1 N3 C5 -19.3(4) . . . . ?
N2 Eu1 N3 C5 -132.6(4) . . . . ?
N1 Eu1 N3 C5 -75.1(4) . . . . ?
P3 Eu1 N3 C5 90.2(4) . . . . ?
P1 Eu1 N3 C5 -99.7(4) . . . . ?
P2 Eu1 N3 C5 178.7(4) . . . . ?
O3 Eu1 N3 C4 -162.7(4) . . . . ?
O4 Eu1 N3 C4 140.5(4) 7_566 . . . ?
O2 Eu1 N3 C4 -79.9(4) . . . . ?
O1 Eu1 N3 C4 -28.5(6) . . . . ?
N4 Eu1 N3 C4 102.7(4) . . . . ?
N2 Eu1 N3 C4 -10.7(4) . . . . ?
N1 Eu1 N3 C4 46.8(4) . . . . ?
P3 Eu1 N3 C4 -147.9(4) . . . . ?
P1 Eu1 N3 C4 22.2(6) . . . . ?
P2 Eu1 N3 C4 -59.4(4) . . . . ?
O3 Eu1 N4 C6 -79.8(4) . . . . ?
O4 Eu1 N4 C6 -160.3(5) 7_566 . . . ?
O2 Eu1 N4 C6 -15.6(6) . . . . ?
O1 Eu1 N4 C6 143.9(4) . . . . ?
N2 Eu1 N4 C6 49.9(4) . . . . ?
N3 Eu1 N4 C6 -10.3(4) . . . . ?
N1 Eu1 N4 C6 110.3(4) . . . . ?
P3 Eu1 N4 C6 -58.4(4) . . . . ?
P1 Eu1 N4 C6 144.4(4) . . . . ?
P2 Eu1 N4 C6 27.2(6) . . . . ?
O3 Eu1 N4 C7 146.8(4) . . . . ?
O4 Eu1 N4 C7 66.2(4) 7_566 . . . ?
O2 Eu1 N4 C7 -149.0(4) . . . . ?
O1 Eu1 N4 C7 10.4(5) . . . . ?
N2 Eu1 N4 C7 -83.6(4) . . . . ?
N3 Eu1 N4 C7 -143.8(4) . . . . ?
N1 Eu1 N4 C7 -23.1(4) . . . . ?
P3 Eu1 N4 C7 168.1(4) . . . . ?
P1 Eu1 N4 C7 11.0(4) . . . . ?
P2 Eu1 N4 C7 -106.2(4) . . . . ?
C9 N1 C1 C2 161.3(5) . . . . ?
C8 N1 C1 C2 -79.4(6) . . . . ?
Eu1 N1 C1 C2 43.3(6) . . . . ?
C10 N2 C2 C1 -76.5(6) . . . . ?
C3 N2 C2 C1 165.9(5) . . . . ?
Eu1 N2 C2 C1 41.8(6) . . . . ?
N1 C1 C2 N2 -59.2(7) . . . . ?
C2 N2 C3 C4 -79.1(6) . . . . ?
C10 N2 C3 C4 162.1(5) . . . . ?
Eu1 N2 C3 C4 45.4(6) . . . . ?
C11 N3 C4 C3 -78.4(6) . . . . ?
C5 N3 C4 C3 160.8(5) . . . . ?
Eu1 N3 C4 C3 38.1(6) . . . . ?
N2 C3 C4 N3 -57.5(7) . . . . ?
C11 N3 C5 C6 162.5(5) . . . . ?
C4 N3 C5 C6 -76.9(6) . . . . ?
Eu1 N3 C5 C6 47.0(6) . . . . ?
C7 N4 C6 C5 171.4(5) . . . . ?
Eu1 N4 C6 C5 38.7(6) . . . . ?
N3 C5 C6 N4 -57.7(7) . . . . ?
C6 N4 C7 C8 -83.0(6) . . . . ?
Eu1 N4 C7 C8 51.6(6) . . . . ?
C9 N1 C8 C7 -82.9(6) . . . . ?
C1 N1 C8 C7 157.8(5) . . . . ?
Eu1 N1 C8 C7 35.9(6) . . . . ?
N4 C7 C8 N1 -59.2(7) . . . . ?
C1 N1 C9 P1 -78.1(5) . . . . ?
C8 N1 C9 P1 162.9(4) . . . . ?
Eu1 N1 C9 P1 41.5(5) . . . . ?
O4 P1 C9 N1 -143.5(4) . . . . ?
O1 P1 C9 N1 -17.1(5) . . . . ?
C12 P1 C9 N1 100.1(5) . . . . ?
Eu1 P1 C9 N1 -30.8(4) . . . . ?
C2 N2 C10 P2 169.0(4) . . . . ?
C3 N2 C10 P2 -71.6(5) . . . . ?
Eu1 N2 C10 P2 47.7(4) . . . . ?
O5 P2 C10 N2 101.8(4) . . . . ?
O2 P2 C10 N2 -25.4(5) . . . . ?
C19 P2 C10 N2 -139.8(4) . . . . ?
Eu1 P2 C10 N2 -34.5(4) . . . . ?
C5 N3 C11 P3 -71.0(6) . . . . ?
C4 N3 C11 P3 168.9(4) . . . . ?
Eu1 N3 C11 P3 47.9(4) . . . . ?
O6 P3 C11 N3 101.7(5) . . . . ?
O3 P3 C11 N3 -25.6(5) . . . . ?
C26 P3 C11 N3 -139.2(5) . . . . ?
Eu1 P3 C11 N3 -35.9(4) . . . . ?
O4 P1 C12 C13 36.2(6) . . . . ?
O1 P1 C12 C13 -92.7(5) . . . . ?
C9 P1 C12 C13 152.0(5) . . . . ?
Eu1 P1 C12 C13 -123.6(4) . . . . ?
P1 C12 C13 C14 -104.3(7) . . . . ?
P1 C12 C13 C18 75.1(7) . . . . ?
C18 C13 C14 C15 -0.6(10) . . . . ?
C12 C13 C14 C15 178.8(6) . . . . ?
C13 C14 C15 C16 0.6(11) . . . . ?
C14 C15 C16 C17 0.0(11) . . . . ?
C15 C16 C17 C18 -0.5(11) . . . . ?
C16 C17 C18 C13 0.5(11) . . . . ?
C14 C13 C18 C17 0.0(10) . . . . ?
C12 C13 C18 C17 -179.4(6) . . . . ?
O5 P2 C19 C20 -82.3(5) . . . . ?
O2 P2 C19 C20 48.3(5) . . . . ?
C10 P2 C19 C20 159.3(5) . . . . ?
Eu1 P2 C19 C20 83.3(5) . . . . ?
P2 C19 C20 C21 104.4(7) . . . . ?
P2 C19 C20 C25 -75.7(8) . . . . ?
C25 C20 C21 C22 -1.8(11) . . . . ?
C19 C20 C21 C22 178.1(7) . . . . ?
C20 C21 C22 C23 1.3(12) . . . . ?
C21 C22 C23 C24 0.3(12) . . . . ?
C22 C23 C24 C25 -1.2(12) . . . . ?
C21 C20 C25 C24 0.9(11) . . . . ?
C19 C20 C25 C24 -179.0(7) . . . . ?
C23 C24 C25 C20 0.7(12) . . . . ?
O6 P3 C26 C27 72.9(6) . . . . ?
O3 P3 C26 C27 -159.4(5) . . . . ?
C11 P3 C26 C27 -47.3(6) . . . . ?
Eu1 P3 C26 C27 -123.6(5) . . . . ?
P3 C26 C27 C32 -68.2(8) . . . . ?
P3 C26 C27 C28 116.2(6) . . . . ?
C32 C27 C28 C29 -1.1(10) . . . . ?
C26 C27 C28 C29 174.7(6) . . . . ?
C27 C28 C29 C30 0.6(10) . . . . ?
C28 C29 C30 C31 0.7(11) . . . . ?
C29 C30 C31 C32 -1.5(10) . . . . ?
C30 C31 C32 C27 1.1(10) . . . . ?
C28 C27 C32 C31 0.2(10) . . . . ?
C26 C27 C32 C31 -175.4(6) . . . . ?
O4 P1 O1 Eu1 97.0(3) . . . . ?
C12 P1 O1 Eu1 -139.5(3) . . . . ?
C9 P1 O1 Eu1 -23.0(4) . . . . ?
O3 Eu1 O1 P1 -118.6(3) . . . . ?
O4 Eu1 O1 P1 -52.2(3) 7_566 . . . ?
O2 Eu1 O1 P1 171.4(3) . . . . ?
N4 Eu1 O1 P1 1.4(4) . . . . ?
N2 Eu1 O1 P1 102.5(3) . . . . ?
N3 Eu1 O1 P1 119.0(3) . . . . ?
N1 Eu1 O1 P1 34.6(3) . . . . ?
P3 Eu1 O1 P1 -145.3(2) . . . . ?
P2 Eu1 O1 P1 152.4(3) . . . . ?
O5 P2 O2 Eu1 -138.8(3) . . . . ?
C19 P2 O2 Eu1 94.4(3) . . . . ?
C10 P2 O2 Eu1 -16.1(4) . . . . ?
O3 Eu1 O2 P2 170.7(3) . . . . ?
O4 Eu1 O2 P2 -120.8(3) 7_566 . . . ?
O1 Eu1 O2 P2 -58.4(3) . . . . ?
N4 Eu1 O2 P2 105.4(4) . . . . ?
N2 Eu1 O2 P2 31.8(3) . . . . ?
N3 Eu1 O2 P2 100.5(3) . . . . ?
N1 Eu1 O2 P2 -5.6(4) . . . . ?
P3 Eu1 O2 P2 152.1(3) . . . . ?
P1 Eu1 O2 P2 -55.2(3) . . . . ?
O6 P3 O3 Eu1 -142.0(3) . . . . ?
C26 P3 O3 Eu1 94.1(4) . . . . ?
C11 P3 O3 Eu1 -17.6(4) . . . . ?
O4 Eu1 O3 P3 172.0(3) 7_566 . . . ?
O2 Eu1 O3 P3 -53.9(3) . . . . ?
O1 Eu1 O3 P3 -122.8(3) . . . . ?
N4 Eu1 O3 P3 99.8(3) . . . . ?
N2 Eu1 O3 P3 -1.2(4) . . . . ?
N3 Eu1 O3 P3 33.2(3) . . . . ?
N1 Eu1 O3 P3 119.8(4) . . . . ?
P1 Eu1 O3 P3 -149.7(2) . . . . ?
P2 Eu1 O3 P3 -50.5(3) . . . . ?
O1 P1 O4 Eu1 -131.3(8) . . . 7_566 ?
C12 P1 O4 Eu1 104.6(9) . . . 7_566 ?
C9 P1 O4 Eu1 -11.8(9) . . . 7_566 ?
Eu1 P1 O4 Eu1 -91.7(8) . . . 7_566 ?
